data_4060359
loop_
_publ_author_name
'Xia, Wujiong'
'Scheffer, John R.'
'Botoshansky, Mark'
'Kaftory, Menahem'

_publ_section_title
;
 Photochemistry of 1-Isopropylcycloalkyl Aryl Ketones:
 Ring Size Effects, Medium Effects, and Asymmetric Induction
;
_journal_coden_ASTM ORLEF7
_journal_issue 7
_journal_name_full 'Organic Letters'
_journal_page_first 1315
_journal_page_last 1318
_journal_paper_doi 10.1021/ol050104k
_journal_volume 7
_journal_year 2005
_chemical_absolute_configuration syn
_chemical_formula_moiety 'C17 H21 O3, C9 H14 N'
_chemical_formula_sum 'C26 H35 N O3'
_chemical_formula_weight 409.55
_chemical_name_common 'Canada-11 XW-168'
_space_group_IT_number 19
_space_group_name_Hall 'P 2ac 2ab'
_space_group_name_H-M_alt 'P 21 21 21'
_symmetry_cell_setting orthorhombic
_symmetry_space_group_name_Hall 'P 2ac 2ab'
_symmetry_space_group_name_H-M 'P 21 21 21'
_cell_angle_alpha 90.00
_cell_angle_beta 90.00
_cell_angle_gamma 90.00
_cell_formula_units_Z 4
_cell_length_a 13.807(3)
_cell_length_b 6.340(1)
_cell_length_c 26.961(5)
_cell_measurement_temperature 293(2)
_cell_volume 2360.1(8)
_diffrn_ambient_temperature 293(2)
_exptl_crystal_density_diffrn 1.153
_cod_depositor_comments
;
The following automatic conversions were performed:
'_symmetry_cell_setting' value 'Orthorhombic' changed to 'orthorhombic'
according to '/home/saulius/struct/CIF-dictionaries/cif_core.dic'
dictionary named 'cif_core.dic' version 2.4.1 from 2010-06-29.

Automatic conversion script
Id: cif_fix_enum 1527 2010-12-29 10:47:43Z saulius 

 Updated bibliographic information.

 Antanas Vaitkus,
 2019-10-10
;
_cod_database_code 4060359

loop_
_symmetry_equiv_pos_as_xyz
'x, y, z'
'-x+1/2, -y, z+1/2'
'x+1/2, -y+1/2, -z'
'-x, y+1/2, -z+1/2'

loop_
_atom_site_label
_atom_site_type_symbol
_atom_site_fract_x
_atom_site_fract_y
_atom_site_fract_z
_atom_site_U_iso_or_equiv
_atom_site_adp_type
_atom_site_occupancy
_atom_site_symmetry_multiplicity
_atom_site_calc_flag
_atom_site_refinement_flags
_atom_site_disorder_assembly
_atom_site_disorder_group
O1 O 0.92378(15) 0.8537(3) 0.54572(8) 0.0828(7) Uani 1 1 d . . .
O2 O 0.58311(13) 0.1651(3) 0.66953(7) 0.0652(6) Uani 1 1 d . . .
O3 O 0.57497(14) 0.4814(3) 0.70432(7) 0.0732(6) Uani 1 1 d . . .
N1 N 0.59108(15) 0.8857(3) 0.74530(8) 0.0563(6) Uani 1 1 d . . .
H1A H 0.5356 0.8862 0.7621 0.084 Uiso 1 1 calc R . .
H1B H 0.6011 0.7581 0.7325 0.084 Uiso 1 1 calc R . .
H1C H 0.5881 0.9802 0.7209 0.084 Uiso 1 1 calc R . .
C1 C 0.95385(19) 0.5456(4) 0.49712(10) 0.0584(8) Uani 1 1 d . . .
C2 C 0.9979(2) 0.7014(4) 0.45984(12) 0.0787(10) Uani 1 1 d . . .
H2A H 1.0408 0.7967 0.4775 0.094 Uiso 1 1 calc R . .
H2B H 1.0368 0.6233 0.4361 0.094 Uiso 1 1 calc R . .
C3 C 0.9234(3) 0.8304(5) 0.43180(12) 0.0855(11) Uani 1 1 d . . .
H3A H 0.9561 0.9183 0.4076 0.103 Uiso 1 1 calc R . .
H3B H 0.8898 0.9224 0.4548 0.103 Uiso 1 1 calc R . .
C4 C 0.8502(3) 0.6905(6) 0.40555(13) 0.0990(12) Uani 1 1 d . . .
H4A H 0.8002 0.7774 0.3907 0.119 Uiso 1 1 calc R . .
H4B H 0.8822 0.6127 0.3793 0.119 Uiso 1 1 calc R . .
C5 C 0.8050(3) 0.5391(5) 0.44137(12) 0.0828(10) Uani 1 1 d . . .
H5A H 0.7615 0.4459 0.4235 0.099 Uiso 1 1 calc R . .
H5B H 0.7669 0.6172 0.4654 0.099 Uiso 1 1 calc R . .
C6 C 0.8799(2) 0.4087(4) 0.46834(11) 0.0699(9) Uani 1 1 d . . .
H6A H 0.9143 0.3220 0.4445 0.084 Uiso 1 1 calc R . .
H6B H 0.8474 0.3151 0.4914 0.084 Uiso 1 1 calc R . .
C7 C 1.0333(2) 0.4016(5) 0.52059(13) 0.0749(9) Uani 1 1 d . . .
H7 H 0.9990 0.2855 0.5370 0.090 Uiso 1 1 calc R . .
C8 C 1.1011(3) 0.3012(6) 0.48324(15) 0.1157(15) Uani 1 1 d . . .
H8A H 1.0640 0.2431 0.4564 0.173 Uiso 1 1 calc R . .
H8B H 1.1374 0.1909 0.4990 0.173 Uiso 1 1 calc R . .
H8C H 1.1448 0.4060 0.4706 0.173 Uiso 1 1 calc R . .
C9 C 1.0918(3) 0.5095(7) 0.56008(17) 0.1326(16) Uani 1 1 d . . .
H9A H 1.0507 0.5431 0.5877 0.199 Uiso 1 1 calc R . .
H9B H 1.1192 0.6369 0.5469 0.199 Uiso 1 1 calc R . .
H9C H 1.1429 0.4176 0.5709 0.199 Uiso 1 1 calc R . .
C10 C 0.9034(2) 0.6675(4) 0.53845(10) 0.0569(8) Uani 1 1 d . . .
C11 C 0.82678(18) 0.5744(4) 0.57117(9) 0.0453(7) Uani 1 1 d . . .
C12 C 0.75464(19) 0.7090(4) 0.58819(9) 0.0494(7) Uani 1 1 d . . .
H12 H 0.7537 0.8482 0.5773 0.059 Uiso 1 1 calc R . .
C13 C 0.68470(18) 0.6409(4) 0.62073(10) 0.0464(7) Uani 1 1 d . . .
H13 H 0.6377 0.7347 0.6319 0.056 Uiso 1 1 calc R . .
C14 C 0.68365(17) 0.4331(4) 0.63698(8) 0.0429(6) Uani 1 1 d . . .
C15 C 0.75463(18) 0.2981(4) 0.62003(10) 0.0482(7) Uani 1 1 d . . .
H15 H 0.7548 0.1586 0.6307 0.058 Uiso 1 1 calc R . .
C16 C 0.82543(19) 0.3658(4) 0.58761(10) 0.0515(7) Uani 1 1 d . . .
H16 H 0.8725 0.2718 0.5767 0.062 Uiso 1 1 calc R . .
C17 C 0.60786(19) 0.3532(5) 0.67255(10) 0.0523(7) Uani 1 1 d . . .
C18 C 0.76513(19) 0.9717(4) 0.75133(10) 0.0560(7) Uani 1 1 d . . .
C19 C 0.8060(2) 0.8130(5) 0.72286(11) 0.0661(9) Uani 1 1 d . . .
H19 H 0.7760 0.6818 0.7216 0.079 Uiso 1 1 calc R . .
C20 C 0.8904(2) 0.8450(6) 0.69614(12) 0.0757(9) Uani 1 1 d . . .
H20 H 0.9156 0.7361 0.6770 0.091 Uiso 1 1 calc R . .
C21 C 0.9377(2) 1.0372(6) 0.69771(12) 0.0763(10) Uani 1 1 d . . .
C22 C 0.8982(3) 1.1936(6) 0.72619(13) 0.0842(11) Uani 1 1 d . . .
H22 H 0.9292 1.3237 0.7279 0.101 Uiso 1 1 calc R . .
C23 C 0.8133(2) 1.1635(5) 0.75262(13) 0.0746(9) Uani 1 1 d . . .
H23 H 0.7883 1.2734 0.7715 0.089 Uiso 1 1 calc R . .
C24 C 0.6725(2) 0.9406(4) 0.77950(10) 0.0610(8) Uani 1 1 d . . .
H24 H 0.6564 1.0745 0.7957 0.073 Uiso 1 1 calc R . .
C25 C 0.6790(2) 0.7724(5) 0.81958(11) 0.0937(11) Uani 1 1 d . . .
H25A H 0.6178 0.7609 0.8362 0.140 Uiso 1 1 calc R . .
H25B H 0.7282 0.8107 0.8431 0.140 Uiso 1 1 calc R . .
H25C H 0.6952 0.6393 0.8047 0.140 Uiso 1 1 calc R . .
C26 C 1.0285(2) 1.0733(7) 0.66746(14) 0.1160(14) Uani 1 1 d . . .
H26A H 1.0813 0.9958 0.6818 0.174 Uiso 1 1 calc R . .
H26B H 1.0439 1.2210 0.6673 0.174 Uiso 1 1 calc R . .
H26C H 1.0180 1.0261 0.6341 0.174 Uiso 1 1 calc R . .

loop_
_atom_site_aniso_label
_atom_site_aniso_U_11
_atom_site_aniso_U_22
_atom_site_aniso_U_33
_atom_site_aniso_U_23
_atom_site_aniso_U_13
_atom_site_aniso_U_12
O1 0.0978(17) 0.0565(13) 0.0941(16) -0.0127(10) 0.0350(13) -0.0226(12)
O2 0.0743(13) 0.0527(12) 0.0686(13) 0.0024(9) 0.0129(11) -0.0106(10)
O3 0.0751(15) 0.0705(13) 0.0739(14) -0.0139(11) 0.0354(12) -0.0125(10)
N1 0.0552(14) 0.0538(12) 0.0599(15) 0.0019(11) 0.0159(12) -0.0003(10)
C1 0.0602(18) 0.0479(14) 0.067(2) 0.0005(14) 0.0220(16) -0.0075(14)
C2 0.090(2) 0.0624(18) 0.084(2) 0.0070(17) 0.0384(19) -0.0053(17)
C3 0.120(3) 0.0558(17) 0.081(2) 0.0093(18) 0.035(2) -0.003(2)
C4 0.138(3) 0.089(2) 0.070(2) 0.013(2) 0.011(2) -0.005(2)
C5 0.101(3) 0.076(2) 0.071(2) -0.0020(18) -0.005(2) -0.0143(19)
C6 0.093(2) 0.0501(16) 0.066(2) -0.0044(14) 0.0252(19) -0.0077(16)
C7 0.0563(19) 0.0707(18) 0.098(3) 0.0118(18) 0.0234(19) 0.0054(16)
C8 0.091(3) 0.103(2) 0.153(4) 0.018(2) 0.055(3) 0.031(2)
C9 0.096(3) 0.141(3) 0.161(4) 0.001(3) -0.025(3) 0.009(3)
C10 0.0600(18) 0.0447(16) 0.066(2) -0.0035(14) 0.0077(15) -0.0033(14)
C11 0.0485(16) 0.0381(14) 0.0492(16) -0.0025(12) 0.0063(13) -0.0025(12)
C12 0.0569(19) 0.0396(14) 0.0516(17) 0.0014(12) 0.0040(15) 0.0053(13)
C13 0.0458(16) 0.0440(15) 0.0494(16) -0.0017(12) 0.0037(13) 0.0072(12)
C14 0.0409(14) 0.0492(14) 0.0385(16) -0.0014(12) 0.0011(12) -0.0028(12)
C15 0.0502(17) 0.0418(14) 0.0526(16) 0.0027(12) 0.0040(15) 0.0031(13)
C16 0.0472(17) 0.0461(15) 0.0612(18) -0.0065(13) 0.0105(14) 0.0038(13)
C17 0.0505(17) 0.0589(19) 0.0475(18) -0.0023(15) 0.0035(14) 0.0029(14)
C18 0.0529(17) 0.0627(17) 0.0523(18) -0.0042(15) -0.0017(16) -0.0033(14)
C19 0.060(2) 0.0725(19) 0.066(2) -0.0045(17) -0.0008(17) -0.0069(16)
C20 0.058(2) 0.100(3) 0.070(2) -0.0039(19) 0.0019(18) -0.0015(19)
C21 0.053(2) 0.108(3) 0.068(2) 0.021(2) -0.0128(17) -0.012(2)
C22 0.076(3) 0.081(2) 0.096(3) 0.009(2) -0.016(2) -0.020(2)
C23 0.069(2) 0.0669(19) 0.087(2) -0.0087(17) -0.005(2) -0.0125(17)
C24 0.064(2) 0.0639(16) 0.0552(19) -0.0045(15) 0.0004(17) 0.0020(15)
C25 0.090(3) 0.124(3) 0.067(2) 0.029(2) 0.006(2) 0.009(2)
C26 0.063(2) 0.180(4) 0.104(3) 0.036(3) 0.003(2) -0.022(3)

loop_
_geom_bond_atom_site_label_1
_geom_bond_atom_site_label_2
_geom_bond_distance
_geom_bond_site_symmetry_2
_geom_bond_publ_flag
O1 C10 1.230(3) . ?
O2 C17 1.243(3) . ?
O3 C17 1.265(3) . ?
N1 C24 1.495(3) . ?
N1 H1A 0.8900 . ?
N1 H1B 0.8900 . ?
N1 H1C 0.8900 . ?
C1 C10 1.525(4) . ?
C1 C2 1.535(4) . ?
C1 C6 1.549(4) . ?
C1 C7 1.561(4) . ?
C2 C3 1.516(5) . ?
C2 H2A 0.9700 . ?
C2 H2B 0.9700 . ?
C3 C4 1.520(4) . ?
C3 H3A 0.9700 . ?
C3 H3B 0.9700 . ?
C4 C5 1.498(4) . ?
C4 H4A 0.9700 . ?
C4 H4B 0.9700 . ?
C5 C6 1.511(4) . ?
C5 H5A 0.9700 . ?
C5 H5B 0.9700 . ?
C6 H6A 0.9700 . ?
C6 H6B 0.9700 . ?
C7 C9 1.501(5) . ?
C7 C8 1.515(4) . ?
C7 H7 0.9800 . ?
C8 H8A 0.9600 . ?
C8 H8B 0.9600 . ?
C8 H8C 0.9600 . ?
C9 H9A 0.9600 . ?
C9 H9B 0.9600 . ?
C9 H9C 0.9600 . ?
C10 C11 1.498(4) . ?
C11 C12 1.389(3) . ?
C11 C16 1.395(3) . ?
C12 C13 1.374(3) . ?
C12 H12 0.9300 . ?
C13 C14 1.388(3) . ?
C13 H13 0.9300 . ?
C14 C15 1.379(3) . ?
C14 C17 1.507(4) . ?
C15 C16 1.380(3) . ?
C15 H15 0.9300 . ?
C16 H16 0.9300 . ?
C18 C19 1.385(4) . ?
C18 C23 1.387(4) . ?
C18 C24 1.500(4) . ?
C19 C20 1.386(4) . ?
C19 H19 0.9300 . ?
C20 C21 1.383(4) . ?
C20 H20 0.9300 . ?
C21 C22 1.368(5) . ?
C21 C26 1.513(4) . ?
C22 C23 1.385(4) . ?
C22 H22 0.9300 . ?
C23 H23 0.9300 . ?
C24 C25 1.521(4) . ?
C24 H24 0.9800 . ?
C25 H25A 0.9600 . ?
C25 H25B 0.9600 . ?
C25 H25C 0.9600 . ?
C26 H26A 0.9600 . ?
C26 H26B 0.9600 . ?
C26 H26C 0.9600 . ?

loop_
_cod_related_entry_id
_cod_related_entry_database
_cod_related_entry_code
1 ChemSpider 21183928
